data_7150666
loop_
_publ_author_name
'Hu, Hai-Yu'
'Xiang, Jun-Feng'
'Chen, Chuan-Feng'

_publ_section_title
;
 Conformationally constrained aromatic oligoamide foldamers with
 supersecondary structure motifs
;
_journal_issue 12
_journal_name_full 'Organic &amp; Biomolecular Chemistry'
_journal_page_first 2534
_journal_page_last 2539
_journal_paper_doi 10.1039/b903178b
_journal_volume 7
_journal_year 2009
_chemical_formula_moiety 'C126 H120 N16 O18,4.5(CHCl3),2(MeOH)'
_chemical_formula_sum 'C133 H132.5 Cl13.5 N16 O20'
_chemical_formula_weight 2753.63
_chemical_name_systematic
;
?
;
_space_group_IT_number 2
_symmetry_cell_setting triclinic
_symmetry_space_group_name_Hall '-P 1'
_symmetry_space_group_name_H-M 'P -1'
_atom_sites_solution_hydrogens geom
_atom_sites_solution_primary direct
_atom_sites_solution_secondary difmap
_audit_creation_method SHELXL-97
_cell_angle_alpha 110.78(3)
_cell_angle_beta 102.06(3)
_cell_angle_gamma 104.06(3)
_cell_formula_units_Z 1
_cell_length_a 14.041(3)
_cell_length_b 15.327(3)
_cell_length_c 18.740(4)
_cell_measurement_reflns_used 4102
_cell_measurement_temperature 113(2)
_cell_measurement_theta_max 25.987
_cell_measurement_theta_min 1.771
_cell_volume 3458.6(19)
_computing_cell_refinement crystalclear
_computing_data_collection crystalclear
_computing_data_reduction crystalclear
_computing_molecular_graphics 'Bruker SHELXTL'
_computing_publication_material 'Bruker SHELXTL'
_computing_structure_refinement 'SHELXL-97 (Sheldrick, 1997)'
_computing_structure_solution 'SHELXS-97 (Sheldrick, 1990)'
_diffrn_ambient_temperature 113(2)
_diffrn_measured_fraction_theta_full 0.992
_diffrn_measured_fraction_theta_max 0.992
_diffrn_measurement_device_type 'rigaku saturn'
_diffrn_measurement_method '\w scans'
_diffrn_radiation_monochromator confocal
_diffrn_radiation_source 'rotating anode'
_diffrn_radiation_type MoK\a
_diffrn_radiation_wavelength 0.71073
_diffrn_reflns_av_R_equivalents 0.1890
_diffrn_reflns_av_sigmaI/netI 0.3473
_diffrn_reflns_limit_h_max 16
_diffrn_reflns_limit_h_min -16
_diffrn_reflns_limit_k_max 13
_diffrn_reflns_limit_k_min -18
_diffrn_reflns_limit_l_max 22
_diffrn_reflns_limit_l_min -22
_diffrn_reflns_number 23723
_diffrn_reflns_theta_full 25.00
_diffrn_reflns_theta_max 25.00
_diffrn_reflns_theta_min 1.77
_diffrn_standards_decay_% 0
_diffrn_standards_interval_count 0
_diffrn_standards_interval_time 0
_diffrn_standards_number 0
_exptl_absorpt_coefficient_mu 0.339
_exptl_absorpt_correction_T_max 0.9799
_exptl_absorpt_correction_T_min 0.9541
_exptl_absorpt_correction_type multi-scan
_exptl_absorpt_process_details crystalclear
_exptl_crystal_colour Orange
_exptl_crystal_density_diffrn 1.322
_exptl_crystal_density_method 'not measured'
_exptl_crystal_description platelet
_exptl_crystal_F_000 1432
_exptl_crystal_size_max 0.14
_exptl_crystal_size_mid 0.12
_exptl_crystal_size_min 0.06
_refine_diff_density_max 0.908
_refine_diff_density_min -0.621
_refine_diff_density_rms 0.107
_refine_ls_extinction_coef 0.009(3)
_refine_ls_extinction_expression Fc^*^=kFc[1+0.001xFc^2^\l^3^/sin(2\q)]^-1/4^
_refine_ls_extinction_method SHELXL
_refine_ls_goodness_of_fit_ref 1.103
_refine_ls_hydrogen_treatment constr
_refine_ls_matrix_type full
_refine_ls_number_parameters 948
_refine_ls_number_reflns 12103
_refine_ls_number_restraints 197
_refine_ls_restrained_S_all 1.131
_refine_ls_R_factor_all 0.2973
_refine_ls_R_factor_gt 0.1473
_refine_ls_shift/su_max 0.005
_refine_ls_shift/su_mean 0.000
_refine_ls_structure_factor_coef Fsqd
_refine_ls_weighting_details 'calc w=1/[\s^2^(Fo^2^)+(0.2000P)^2^+0.0000P] where P=(Fo^2^+2Fc^2^)/3'
_refine_ls_weighting_scheme calc
_refine_ls_wR_factor_gt 0.3631
_refine_ls_wR_factor_ref 0.4435
_reflns_number_gt 4485
_reflns_number_total 12103
_reflns_threshold_expression >2sigma(I)
_cod_data_source_file b903178b.txt
_cod_data_source_block r81118g1
_cod_depositor_comments
;
The following automatic conversions were performed:
'_symmetry_cell_setting' value 'Triclinic' changed to 'triclinic'
according to '/home/saulius/struct/CIF-dictionaries/cif_core.dic'
dictionary named 'cif_core.dic' version 2.4.1 from
2010-06-29.

'_exptl_absorpt_correction_type' value 'MULTI-SCAN' changed
to 'multi-scan' according to
'/home/saulius/struct/CIF-dictionaries/cif_core.dic' dictionary named
'cif_core.dic' version 2.4.1 from 2010-06-29.

Automatic conversion script
Id: cif_fix_enum 1527 2010-12-29 10:47:43Z saulius 
;
_cod_original_cell_volume 3458.6(12)
_cod_original_sg_symbol_H-M P-1
_cod_original_formula_sum 'C133 H132.50 Cl13.50 N16 O20'
_cod_database_code 7150666

loop_
_symmetry_equiv_pos_as_xyz
'x, y, z'
'-x, -y, -z'

loop_
_atom_site_label
_atom_site_type_symbol
_atom_site_fract_x
_atom_site_fract_y
_atom_site_fract_z
_atom_site_U_iso_or_equiv
_atom_site_adp_type
_atom_site_occupancy
_atom_site_symmetry_multiplicity
_atom_site_calc_flag
_atom_site_refinement_flags
_atom_site_disorder_assembly
_atom_site_disorder_group
O1 O 0.3007(4) 0.5827(5) 0.3505(4) 0.0631(19) Uani 1 1 d . . .
O2 O 0.4963(4) 0.7050(5) 0.6496(4) 0.067(2) Uani 1 1 d . . .
O3 O 0.4688(4) 0.2792(6) 0.6970(4) 0.078(2) Uani 1 1 d . . .
O4 O 0.1978(5) 0.0028(6) 0.4312(4) 0.074(2) Uani 1 1 d . . .
O5 O -0.0616(4) 0.1711(4) 0.1758(4) 0.0595(18) Uani 1 1 d . . .
O6 O 0.0055(4) 0.5447(4) 0.2838(3) 0.0511(17) Uani 1 1 d . . .
O7 O 0.2614(4) 0.7224(5) 0.6880(4) 0.0609(19) Uani 1 1 d . . .
O8 O 0.2357(5) 0.4108(5) 0.7336(4) 0.076(2) Uani 1 1 d . . .
O9 O -0.0079(4) 0.1560(5) 0.4671(4) 0.074(2) Uani 1 1 d . . .
N1 N 0.2525(4) 0.4123(6) 0.3030(4) 0.048(2) Uani 1 1 d . . .
H1 H 0.2493 0.3662 0.3194 0.058 Uiso 1 1 calc R . .
N2 N 0.3286(4) 0.4296(6) 0.4530(4) 0.052(2) Uani 1 1 d . . .
N3 N 0.2937(5) 0.2589(6) 0.4795(5) 0.055(2) Uani 1 1 d . . .
N4 N 0.1471(5) 0.0964(6) 0.3689(5) 0.060(2) Uani 1 1 d . . .
H1A H 0.1604 0.1568 0.3747 0.072 Uiso 1 1 calc R . .
N5 N 0.0037(4) 0.1534(5) 0.2894(4) 0.048(2) Uani 1 1 d . . .
H5A H 0.0291 0.1841 0.3412 0.058 Uiso 1 1 calc R . .
N6 N 0.0469(4) 0.3462(5) 0.3813(4) 0.0436(19) Uani 1 1 d . . .
N7 N 0.1346(4) 0.4152(5) 0.5464(4) 0.0402(17) Uani 1 1 d . . .
N8 N 0.1358(5) 0.2826(6) 0.6084(5) 0.061(2) Uani 1 1 d . . .
H8 H 0.1006 0.2727 0.5611 0.073 Uiso 1 1 calc R . .
C1 C 0.2113(6) 0.3793(7) 0.2183(6) 0.056(3) Uani 1 1 d . . .
C2 C 0.1662(6) 0.2784(7) 0.1701(6) 0.060(3) Uani 1 1 d . . .
H2 H 0.1650 0.2336 0.1931 0.072 Uiso 1 1 calc R . .
C3 C 0.1235(8) 0.2446(9) 0.0890(7) 0.081(4) Uani 1 1 d . . .
H3 H 0.0892 0.1768 0.0569 0.097 Uiso 1 1 calc R . .
C4 C 0.1310(9) 0.3103(9) 0.0538(7) 0.088(4) Uani 1 1 d . . .
H4 H 0.1045 0.2864 -0.0019 0.106 Uiso 1 1 calc R . .
C5 C 0.1779(9) 0.4122(9) 0.1017(7) 0.094(4) Uani 1 1 d . . .
H5 H 0.1823 0.4565 0.0781 0.113 Uiso 1 1 calc R . .
C6 C 0.2181(7) 0.4472(8) 0.1845(7) 0.071(3) Uani 1 1 d . . .
H6 H 0.2493 0.5151 0.2172 0.085 Uiso 1 1 calc R . .
C7 C 0.2955(6) 0.5053(8) 0.3606(6) 0.052(2) Uani 1 1 d . . .
C8 C 0.3406(5) 0.5136(8) 0.4446(5) 0.056(3) Uani 1 1 d . . .
C9 C 0.3936(6) 0.6085(8) 0.5064(6) 0.060(3) Uani 1 1 d . . .
H9 H 0.3976 0.6640 0.4960 0.072 Uiso 1 1 calc R . .
C10 C 0.4413(5) 0.6204(8) 0.5850(5) 0.059(3) Uani 1 1 d . . .
C11 C 0.4337(6) 0.5319(8) 0.5951(6) 0.063(3) Uani 1 1 d . . .
C12 C 0.4843(6) 0.5358(9) 0.6720(5) 0.064(3) Uani 1 1 d . . .
H12 H 0.5204 0.5970 0.7162 0.077 Uiso 1 1 calc R . .
C13 C 0.4795(6) 0.4516(9) 0.6799(6) 0.067(3) Uani 1 1 d . . .
H13 H 0.5171 0.4554 0.7287 0.081 Uiso 1 1 calc R . .
C14 C 0.4186(6) 0.3570(9) 0.6161(6) 0.064(3) Uani 1 1 d . . .
C15 C 0.4098(6) 0.2670(9) 0.6242(6) 0.068(3) Uani 1 1 d . . .
C16 C 0.3451(6) 0.1753(9) 0.5626(7) 0.074(4) Uani 1 1 d . . .
H16 H 0.3404 0.1158 0.5668 0.089 Uiso 1 1 calc R . .
C17 C 0.2864(6) 0.1788(8) 0.4924(6) 0.056(3) Uani 1 1 d . . .
C18 C 0.3617(5) 0.3483(8) 0.5400(5) 0.056(3) Uani 1 1 d . . .
C19 C 0.3731(5) 0.4384(7) 0.5287(5) 0.048(2) Uani 1 1 d . . .
C20 C 0.5223(7) 0.7969(8) 0.6391(6) 0.073(3) Uani 1 1 d . . .
H20A H 0.4608 0.8140 0.6264 0.087 Uiso 1 1 calc R . .
H20B H 0.5512 0.7891 0.5954 0.087 Uiso 1 1 calc R . .
C21 C 0.6013(7) 0.8770(9) 0.7178(6) 0.077(3) Uani 1 1 d . . .
H21 H 0.5682 0.8896 0.7598 0.092 Uiso 1 1 calc R . .
C22 C 0.6351(8) 0.9722(8) 0.7036(7) 0.087(4) Uani 1 1 d . . .
H22A H 0.6912 1.0234 0.7500 0.130 Uiso 1 1 calc R . .
H22B H 0.5775 0.9948 0.6949 0.130 Uiso 1 1 calc R . .
H22C H 0.6576 0.9573 0.6570 0.130 Uiso 1 1 calc R . .
C23 C 0.6939(7) 0.8470(9) 0.7440(7) 0.080(4) Uani 1 1 d . . .
H23A H 0.6754 0.8015 0.7673 0.120 Uiso 1 1 calc R . .
H23B H 0.7512 0.9052 0.7832 0.120 Uiso 1 1 calc R . .
H23C H 0.7135 0.8156 0.6979 0.120 Uiso 1 1 calc R . .
C24 C 0.4704(7) 0.1886(10) 0.7090(7) 0.089(5) Uani 1 1 d . . .
H24A H 0.5080 0.1541 0.6780 0.107 Uiso 1 1 calc R . .
H24B H 0.4008 0.1432 0.6949 0.107 Uiso 1 1 calc R . .
C25 C 0.5319(8) 0.2378(11) 0.8062(9) 0.153(9) Uani 1 1 d D . .
H25 H 0.5091 0.2880 0.8403 0.184 Uiso 1 1 calc R . .
C26 C 0.6509(8) 0.2762(14) 0.8073(10) 0.179(11) Uani 1 1 d . . .
H26A H 0.6728 0.2201 0.7873 0.268 Uiso 1 1 calc R . .
H26B H 0.6952 0.3202 0.8615 0.268 Uiso 1 1 calc R . .
H26C H 0.6550 0.3109 0.7736 0.268 Uiso 1 1 calc R . .
C27 C 0.5233(15) 0.1477(13) 0.8226(13) 0.194(8) Uani 1 1 d DU . .
H27A H 0.4514 0.1096 0.8082 0.292 Uiso 1 1 calc R . .
H27B H 0.5574 0.1682 0.8789 0.292 Uiso 1 1 calc R . .
H27C H 0.5557 0.1076 0.7911 0.292 Uiso 1 1 calc R . .
C28 C 0.2062(6) 0.0817(8) 0.4285(6) 0.062(3) Uani 1 1 d . . .
C29 C 0.0641(6) 0.0203(7) 0.2970(5) 0.053(2) Uani 1 1 d . . .
C30 C 0.0557(8) -0.0783(7) 0.2673(6) 0.063(3) Uani 1 1 d . . .
H30 H 0.1020 -0.0994 0.2945 0.076 Uiso 1 1 calc R . .
C31 C -0.0244(8) -0.1466(8) 0.1951(7) 0.071(3) Uani 1 1 d . . .
H31 H -0.0326 -0.2138 0.1751 0.085 Uiso 1 1 calc R . .
C32 C -0.0892(8) -0.1150(7) 0.1549(6) 0.068(3) Uani 1 1 d . . .
H32 H -0.1410 -0.1606 0.1066 0.082 Uiso 1 1 calc R . .
C33 C -0.0797(6) -0.0157(7) 0.1845(5) 0.055(2) Uani 1 1 d . . .
H33 H -0.1249 0.0047 0.1556 0.066 Uiso 1 1 calc R . .
C34 C -0.0055(6) 0.0524(6) 0.2550(6) 0.053(3) Uani 1 1 d . . .
C35 C -0.0228(5) 0.2075(6) 0.2506(5) 0.046(2) Uani 1 1 d . . .
C36 C 0.0029(5) 0.3164(6) 0.3033(5) 0.045(2) Uani 1 1 d . . .
C37 C -0.0167(5) 0.3758(6) 0.2647(5) 0.042(2) Uani 1 1 d . . .
H37 H -0.0507 0.3489 0.2094 0.050 Uiso 1 1 calc R . .
C38 C 0.0166(5) 0.4758(6) 0.3121(5) 0.039(2) Uani 1 1 d . . .
C39 C 0.0660(5) 0.5147(6) 0.3965(5) 0.042(2) Uani 1 1 d . . .
C40 C 0.1028(5) 0.6183(7) 0.4476(5) 0.052(3) Uani 1 1 d . . .
H40 H 0.0917 0.6624 0.4260 0.063 Uiso 1 1 calc R . .
C41 C 0.1536(5) 0.6533(6) 0.5271(5) 0.049(2) Uani 1 1 d . . .
H41 H 0.1798 0.7216 0.5592 0.058 Uiso 1 1 calc R . .
C42 C 0.1677(5) 0.5869(7) 0.5628(5) 0.047(2) Uani 1 1 d . . .
C43 C 0.2217(6) 0.6227(7) 0.6456(6) 0.052(3) Uani 1 1 d . . .
C44 C 0.2271(6) 0.5546(7) 0.6782(6) 0.055(3) Uani 1 1 d . . .
H44 H 0.2593 0.5760 0.7331 0.066 Uiso 1 1 calc R . .
C45 C 0.1823(5) 0.4524(6) 0.6258(5) 0.043(2) Uani 1 1 d . . .
C46 C 0.1275(5) 0.4837(6) 0.5150(5) 0.043(2) Uani 1 1 d . . .
C47 C 0.0773(5) 0.4456(6) 0.4283(5) 0.040(2) Uani 1 1 d . . .
C48 C -0.0408(8) 0.5091(8) 0.1985(6) 0.070(3) Uani 1 1 d . . .
H48A H -0.1148 0.4747 0.1826 0.084 Uiso 1 1 calc R . .
H48B H -0.0106 0.4627 0.1700 0.084 Uiso 1 1 calc R . .
C49 C -0.0214(9) 0.5973(8) 0.1773(6) 0.080(3) Uani 1 1 d . . .
H49 H -0.0507 0.6434 0.2086 0.096 Uiso 1 1 calc R . .
C50 C -0.0836(19) 0.5577(11) 0.0871(9) 0.228(13) Uani 1 1 d . . .
H50A H -0.0947 0.6116 0.0760 0.343 Uiso 1 1 calc R . .
H50B H -0.1495 0.5085 0.0745 0.343 Uiso 1 1 calc R . .
H50C H -0.0454 0.5282 0.0546 0.343 Uiso 1 1 calc R . .
C51 C 0.0903(9) 0.6511(11) 0.1996(11) 0.121(6) Uani 1 1 d . . .
H51A H 0.1227 0.6741 0.2566 0.182 Uiso 1 1 calc R . .
H51B H 0.0997 0.7069 0.1864 0.182 Uiso 1 1 calc R . .
H51C H 0.1214 0.6072 0.1705 0.182 Uiso 1 1 calc R . .
C52 C 0.3274(7) 0.7645(8) 0.7717(6) 0.069(3) Uani 1 1 d . . .
H52A H 0.3835 0.7381 0.7758 0.083 Uiso 1 1 calc R . .
H52B H 0.2875 0.7486 0.8046 0.083 Uiso 1 1 calc R . .
C53 C 0.3705(8) 0.8764(8) 0.7994(7) 0.084(4) Uani 1 1 d . . .
H53 H 0.4101 0.8874 0.7642 0.101 Uiso 1 1 calc R . .
C54 C 0.4481(9) 0.9261(9) 0.8848(7) 0.103(5) Uani 1 1 d . . .
H54A H 0.4775 0.9963 0.9007 0.155 Uiso 1 1 calc R . .
H54B H 0.5023 0.8982 0.8860 0.155 Uiso 1 1 calc R . .
H54C H 0.4132 0.9152 0.9214 0.155 Uiso 1 1 calc R . .
C55 C 0.2933(9) 0.9239(9) 0.7922(9) 0.109(5) Uani 1 1 d . . .
H55A H 0.2302 0.8763 0.7504 0.164 Uiso 1 1 calc R . .
H55B H 0.3188 0.9782 0.7789 0.164 Uiso 1 1 calc R . .
H55C H 0.2800 0.9486 0.8425 0.164 Uiso 1 1 calc R . .
C56 C 0.1878(7) 0.3799(8) 0.6621(6) 0.056(2) Uani 1 1 d . . .
C57 C 0.1321(6) 0.1958(8) 0.6204(6) 0.060(3) Uani 1 1 d . . .
C58 C 0.2003(6) 0.2079(8) 0.6947(6) 0.068(3) Uani 1 1 d . . .
H58 H 0.2409 0.2704 0.7359 0.081 Uiso 1 1 calc R . .
C59 C 0.2021(6) 0.1189(9) 0.7019(7) 0.071(4) Uani 1 1 d . . .
H59 H 0.2484 0.1242 0.7479 0.085 Uiso 1 1 calc R . .
C60 C 0.1395(6) 0.0266(8) 0.6447(6) 0.069(3) Uani 1 1 d . . .
H60 H 0.1418 -0.0294 0.6527 0.082 Uiso 1 1 calc R . .
C61 C 0.0725(6) 0.0170(8) 0.5746(6) 0.062(3) Uani 1 1 d . . .
C62 C 0.0693(6) 0.1023(8) 0.5620(6) 0.059(3) Uani 1 1 d . . .
C63 C -0.0045(6) 0.0866(8) 0.4852(6) 0.061(3) Uani 1 1 d . . .
Cl1 Cl 0.2509(4) 0.9802(6) 0.0175(4) 0.132(3) Uani 0.643(8) 1 d PDU A 1
Cl2 Cl 0.1234(3) 0.8738(5) 0.0812(2) 0.094(2) Uani 0.643(8) 1 d PDU A 1
Cl3 Cl 0.2263(6) 0.7766(7) -0.0282(5) 0.155(3) Uani 0.643(8) 1 d PDU A 1
Cl1' Cl 0.2971(10) 0.8898(17) 0.0229(12) 0.198(8) Uani 0.357(8) 1 d PDU A 2
Cl2' Cl 0.1074(17) 0.9328(16) 0.0601(15) 0.272(11) Uani 0.357(8) 1 d PDU A 2
Cl3' Cl 0.147(2) 0.7457(13) 0.0018(18) 0.276(12) Uani 0.357(8) 1 d PDU A 2
C64 C 0.1679(9) 0.8637(7) 0.0019(7) 0.137(6) Uani 1 1 d D . .
Cl4 Cl 0.3810(6) 0.6580(6) 0.9181(5) 0.145(3) Uani 0.603(4) 1 d PDU B 1
Cl5 Cl 0.4403(9) 0.4884(9) 0.9085(8) 0.219(4) Uani 0.603(4) 1 d PDU B 1
Cl6 Cl 0.5778(6) 0.6727(7) 0.8896(5) 0.163(3) Uani 0.603(4) 1 d PDU B 1
Cl4' Cl 0.484(2) 0.7140(12) 0.9019(17) 0.145(3) Uani 0.147(4) 1 d PDU B 2
Cl5' Cl 0.376(2) 0.562(3) 0.935(2) 0.219(4) Uani 0.147(4) 1 d PDU B 2
Cl6' Cl 0.5696(15) 0.569(2) 0.911(2) 0.163(3) Uani 0.147(4) 1 d PDU B 2
C65 C 0.4592(11) 0.5913(10) 0.8844(11) 0.295(19) Uani 1 1 d D . .
Cl7 Cl 0.3308(4) 0.7885(4) 0.4301(3) 0.0645(14) Uani 0.50 1 d PDU C 1
Cl8 Cl 0.3304(3) 0.9243(3) 0.5812(3) 0.0529(12) Uani 0.50 1 d PDU C 1
Cl9 Cl 0.4743(3) 0.9904(5) 0.5072(4) 0.0859(18) Uani 0.50 1 d PDU . 1
C66 C 0.3507(8) 0.9117(7) 0.4902(6) 0.060(6) Uani 0.50 1 d PD C 1
O10 O 0.6324(18) 0.841(2) 0.0387(16) 0.070(7) Uani 0.25 1 d PDU . 2
C67 C 0.632(3) 0.749(2) 0.044(3) 0.073(11) Uani 0.25 1 d PDU D 2
O11 O 0.6467(15) 0.6716(19) 0.0332(15) 0.065(7) Uani 0.25 1 d PDU E 1
C68 C 0.7202(18) 0.638(2) 0.075(2) 0.047(8) Uani 0.25 1 d PDU E 1
O12 O 0.3085(14) 0.8808(16) 0.5189(15) 0.046(5) Uani 0.25 1 d PDU F 2
C69 C 0.270(2) 0.8262(19) 0.4311(15) 0.041(7) Uani 0.25 1 d PDU F 2
O13 O 0.2702(14) 1.060(2) 0.0200(14) 0.054(6) Uani 0.25 1 d PDU G 2
C70 C 0.325(3) 1.137(3) 0.000(3) 0.085(12) Uani 0.25 1 d PDU . 2

loop_
_atom_site_aniso_label
_atom_site_aniso_U_11
_atom_site_aniso_U_22
_atom_site_aniso_U_33
_atom_site_aniso_U_23
_atom_site_aniso_U_13
_atom_site_aniso_U_12
O1 0.066(3) 0.068(4) 0.053(4) 0.028(4) 0.015(3) 0.020(3)
O2 0.064(3) 0.084(5) 0.037(4) 0.018(4) 0.010(3) 0.020(3)
O3 0.068(3) 0.127(7) 0.062(5) 0.059(5) 0.021(3) 0.044(4)
O4 0.087(4) 0.096(6) 0.073(5) 0.058(5) 0.029(4) 0.048(4)
O5 0.078(3) 0.049(4) 0.048(4) 0.022(3) 0.014(3) 0.020(3)
O6 0.067(3) 0.045(3) 0.043(4) 0.025(3) 0.011(3) 0.017(3)
O7 0.067(3) 0.055(4) 0.046(4) 0.015(3) 0.007(3) 0.017(3)
O8 0.120(5) 0.090(5) 0.047(5) 0.039(4) 0.032(4) 0.063(4)
O9 0.076(3) 0.087(5) 0.088(6) 0.070(5) 0.019(3) 0.035(4)
N1 0.047(3) 0.064(5) 0.039(4) 0.029(4) 0.012(3) 0.019(3)
N2 0.052(3) 0.074(5) 0.036(4) 0.028(4) 0.017(3) 0.022(4)
N3 0.052(3) 0.087(6) 0.044(5) 0.033(5) 0.026(3) 0.036(4)
N4 0.068(4) 0.066(5) 0.057(5) 0.034(5) 0.021(4) 0.031(4)
N5 0.056(3) 0.048(4) 0.039(4) 0.019(4) 0.005(3) 0.022(3)
N6 0.046(3) 0.050(5) 0.044(5) 0.025(4) 0.017(3) 0.022(3)
N7 0.046(3) 0.051(4) 0.042(4) 0.026(4) 0.024(3) 0.031(3)
N8 0.071(4) 0.084(6) 0.070(6) 0.057(6) 0.038(4) 0.048(4)
C1 0.056(4) 0.076(7) 0.049(6) 0.035(6) 0.018(4) 0.033(5)
C2 0.072(5) 0.060(6) 0.047(6) 0.025(5) 0.018(4) 0.019(5)
C3 0.099(7) 0.065(7) 0.070(8) 0.030(6) 0.018(6) 0.021(6)
C4 0.128(9) 0.083(9) 0.051(7) 0.021(7) 0.017(6) 0.055(8)
C5 0.142(9) 0.079(8) 0.049(7) 0.034(7) -0.003(7) 0.040(7)
C6 0.098(6) 0.062(7) 0.061(8) 0.028(6) 0.032(5) 0.035(6)
C7 0.049(4) 0.082(7) 0.045(6) 0.033(6) 0.026(4) 0.040(5)
C8 0.037(4) 0.085(7) 0.044(6) 0.028(6) 0.014(4) 0.020(4)
C9 0.064(5) 0.080(7) 0.047(6) 0.026(6) 0.031(5) 0.033(5)
C10 0.039(4) 0.102(8) 0.037(6) 0.031(6) 0.012(4) 0.027(5)
C11 0.051(4) 0.100(8) 0.041(6) 0.033(6) 0.017(4) 0.023(5)
C12 0.048(4) 0.100(8) 0.034(6) 0.021(6) 0.010(4) 0.023(5)
C13 0.053(4) 0.103(9) 0.043(6) 0.032(6) 0.010(4) 0.027(5)
C14 0.044(4) 0.116(9) 0.051(6) 0.054(7) 0.013(4) 0.032(5)
C15 0.058(5) 0.119(9) 0.052(7) 0.061(7) 0.021(5) 0.032(6)
C16 0.055(4) 0.117(10) 0.080(8) 0.070(8) 0.025(5) 0.032(6)
C17 0.049(4) 0.093(8) 0.056(6) 0.046(6) 0.031(4) 0.042(5)
C18 0.044(4) 0.093(8) 0.040(6) 0.034(6) 0.018(4) 0.028(5)
C19 0.041(4) 0.080(7) 0.034(5) 0.022(5) 0.023(4) 0.035(4)
C20 0.068(5) 0.089(8) 0.054(7) 0.021(6) 0.019(5) 0.029(6)
C21 0.061(5) 0.124(10) 0.050(7) 0.033(7) 0.018(5) 0.044(6)
C22 0.077(6) 0.075(8) 0.082(9) 0.016(7) -0.001(6) 0.034(6)
C23 0.066(5) 0.098(9) 0.067(8) 0.037(7) 0.012(5) 0.020(6)
C24 0.061(5) 0.150(12) 0.089(9) 0.088(9) 0.026(5) 0.036(6)
C25 0.097(7) 0.164(14) 0.172(15) 0.141(14) -0.056(8) -0.018(9)
C26 0.097(8) 0.23(2) 0.176(16) 0.169(17) -0.048(9) -0.036(10)
C27 0.189(11) 0.207(12) 0.185(12) 0.094(10) 0.044(8) 0.064(8)
C28 0.068(5) 0.089(8) 0.062(7) 0.054(7) 0.033(5) 0.041(5)
C29 0.074(5) 0.061(6) 0.044(6) 0.034(5) 0.023(4) 0.038(5)
C30 0.091(6) 0.057(6) 0.060(7) 0.024(6) 0.035(5) 0.049(5)
C31 0.104(7) 0.053(6) 0.080(8) 0.037(6) 0.041(6) 0.045(6)
C32 0.097(6) 0.053(6) 0.055(7) 0.021(6) 0.029(5) 0.023(5)
C33 0.071(5) 0.045(5) 0.047(6) 0.016(5) 0.018(4) 0.023(4)
C34 0.060(4) 0.045(5) 0.060(7) 0.025(5) 0.020(4) 0.024(4)
C35 0.053(4) 0.046(5) 0.036(5) 0.018(4) 0.009(4) 0.017(4)
C36 0.037(3) 0.057(5) 0.041(5) 0.023(5) 0.013(3) 0.015(4)
C37 0.047(4) 0.046(5) 0.038(5) 0.026(4) 0.008(3) 0.017(4)
C38 0.040(3) 0.046(5) 0.043(5) 0.025(4) 0.020(3) 0.023(3)
C39 0.040(3) 0.048(5) 0.045(5) 0.029(5) 0.015(3) 0.013(3)
C40 0.053(4) 0.061(6) 0.055(6) 0.038(5) 0.018(4) 0.021(4)
C41 0.047(4) 0.043(5) 0.062(6) 0.027(5) 0.019(4) 0.017(4)
C42 0.041(3) 0.060(6) 0.043(5) 0.030(5) 0.008(3) 0.013(4)
C43 0.049(4) 0.074(7) 0.054(6) 0.038(6) 0.024(4) 0.032(4)
C44 0.060(4) 0.064(6) 0.052(6) 0.031(5) 0.019(4) 0.030(5)
C45 0.045(4) 0.056(6) 0.041(5) 0.024(5) 0.018(4) 0.031(4)
C46 0.038(3) 0.052(5) 0.053(6) 0.030(5) 0.020(4) 0.023(4)
C47 0.040(3) 0.047(5) 0.042(5) 0.024(4) 0.014(3) 0.019(3)
C48 0.119(7) 0.071(7) 0.041(6) 0.034(6) 0.031(5) 0.046(6)
C49 0.143(9) 0.066(7) 0.043(7) 0.030(6) 0.023(6) 0.051(7)
C50 0.53(4) 0.082(11) 0.054(10) 0.047(9) 0.038(15) 0.095(17)
C51 0.129(9) 0.130(12) 0.202(17) 0.132(14) 0.098(11) 0.075(9)
C52 0.066(5) 0.077(7) 0.044(6) 0.017(6) 0.001(4) 0.020(5)
C53 0.077(6) 0.070(8) 0.076(8) 0.018(7) -0.005(6) 0.022(6)
C54 0.115(8) 0.079(9) 0.067(8) 0.014(7) -0.010(7) 0.013(7)
C55 0.116(9) 0.066(8) 0.104(11) 0.004(8) 0.004(8) 0.040(7)
C56 0.073(5) 0.070(7) 0.049(6) 0.032(6) 0.035(5) 0.044(5)
C57 0.062(4) 0.090(8) 0.068(7) 0.059(7) 0.036(5) 0.044(5)
C58 0.064(5) 0.091(8) 0.076(8) 0.062(7) 0.024(5) 0.030(5)
C59 0.062(5) 0.115(9) 0.078(8) 0.077(8) 0.034(5) 0.039(6)
C60 0.052(4) 0.090(8) 0.086(8) 0.068(7) 0.018(5) 0.022(5)
C61 0.057(4) 0.081(7) 0.073(7) 0.057(7) 0.024(5) 0.024(5)
C62 0.061(4) 0.074(7) 0.069(7) 0.048(6) 0.033(5) 0.030(5)
C63 0.072(5) 0.089(8) 0.060(7) 0.057(7) 0.035(5) 0.041(5)
Cl1 0.114(4) 0.150(6) 0.083(4) 0.026(4) 0.037(3) -0.004(4)
Cl2 0.083(2) 0.126(4) 0.037(2) 0.017(3) 0.0152(18) 0.006(3)
Cl3 0.162(5) 0.203(7) 0.114(5) 0.072(5) 0.030(4) 0.094(5)
Cl1' 0.190(10) 0.209(12) 0.194(11) 0.083(9) 0.071(8) 0.067(8)
Cl2' 0.253(13) 0.288(15) 0.258(14) 0.112(11) 0.106(10) 0.051(9)
Cl3' 0.268(14) 0.285(15) 0.271(15) 0.126(11) 0.064(9) 0.099(10)
C64 0.173(13) 0.135(15) 0.121(15) 0.032(11) 0.110(12) 0.066(12)
Cl4 0.167(4) 0.152(5) 0.109(4) 0.045(4) 0.017(3) 0.082(4)
Cl5 0.254(7) 0.214(6) 0.212(6) 0.121(5) 0.033(4) 0.109(5)
Cl6 0.152(4) 0.174(6) 0.131(5) 0.026(4) 0.049(4) 0.059(4)
Cl4' 0.167(4) 0.152(5) 0.109(4) 0.045(4) 0.017(3) 0.082(4)
Cl5' 0.254(7) 0.214(6) 0.212(6) 0.121(5) 0.033(4) 0.109(5)
Cl6' 0.152(4) 0.174(6) 0.131(5) 0.026(4) 0.049(4) 0.059(4)
C65 0.60(6) 0.18(2) 0.32(4) 0.16(3) 0.35(4) 0.23(3)
Cl7 0.072(2) 0.055(3) 0.064(3) 0.029(2) 0.016(2) 0.016(2)
Cl8 0.062(2) 0.049(3) 0.063(3) 0.030(2) 0.032(2) 0.0246(19)
Cl9 0.074(4) 0.075(4) 0.104(4) 0.033(3) 0.043(3) 0.013(3)
C66 0.055(9) 0.076(14) 0.072(15) 0.043(12) 0.032(9) 0.034(10)
O10 0.073(10) 0.070(11) 0.060(11) 0.022(9) 0.006(7) 0.033(8)
C67 0.071(13) 0.079(14) 0.062(14) 0.017(10) 0.043(10) 0.018(9)
O11 0.074(10) 0.074(10) 0.053(10) 0.038(9) 0.021(7) 0.017(7)
C68 0.057(11) 0.049(11) 0.044(11) 0.034(9) 0.012(8) 0.016(7)
O12 0.044(8) 0.040(9) 0.069(10) 0.038(8) 0.025(7) 0.012(6)
C69 0.036(10) 0.036(10) 0.064(12) 0.030(9) 0.024(8) 0.012(7)
O13 0.039(8) 0.075(10) 0.038(9) 0.016(8) 0.001(6) 0.025(7)
C70 0.076(14) 0.082(15) 0.091(16) 0.021(11) 0.004(9) 0.061(11)

loop_
_atom_type_symbol
_atom_type_description
_atom_type_scat_dispersion_real
_atom_type_scat_dispersion_imag
_atom_type_scat_source
C C 0.0033 0.0016 'International Tables Vol C Tables 4.2.6.8 and 6.1.1.4'
H H 0.0000 0.0000 'International Tables Vol C Tables 4.2.6.8 and 6.1.1.4'
N N 0.0061 0.0033 'International Tables Vol C Tables 4.2.6.8 and 6.1.1.4'
O O 0.0106 0.0060 'International Tables Vol C Tables 4.2.6.8 and 6.1.1.4'
Cl Cl 0.1484 0.1585 'International Tables Vol C Tables 4.2.6.8 and 6.1.1.4'

loop_
_geom_angle_atom_site_label_1
_geom_angle_atom_site_label_2
_geom_angle_atom_site_label_3
_geom_angle
_geom_angle_site_symmetry_1
_geom_angle_site_symmetry_3
_geom_angle_publ_flag
C10 O2 C20 118.2(7) . . ?
C15 O3 C24 118.2(9) . . ?
C38 O6 C48 117.1(7) . . ?
C43 O7 C52 118.9(6) . . ?
C7 N1 C1 128.6(7) . . ?
C7 N1 H1 115.7 . . ?
C1 N1 H1 115.7 . . ?
C8 N2 C19 116.7(8) . . ?
C17 N3 C18 117.5(7) . . ?
C28 N4 C29 126.5(8) . . ?
C28 N4 H1A 116.8 . . ?
C29 N4 H1A 116.8 . . ?
C35 N5 C34 127.6(7) . . ?
C35 N5 H5A 116.2 . . ?
C34 N5 H5A 116.2 . . ?
C36 N6 C47 116.3(6) . . ?
C45 N7 C46 116.3(7) . . ?
C56 N8 C57 128.6(8) . . ?
C56 N8 H8 115.7 . . ?
C57 N8 H8 115.7 . . ?
C2 C1 C6 120.7(9) . . ?
C2 C1 N1 118.5(7) . . ?
C6 C1 N1 120.8(9) . . ?
C3 C2 C1 119.9(8) . . ?
C3 C2 H2 120.0 . . ?
C1 C2 H2 120.0 . . ?
C2 C3 C4 120.3(11) . . ?
C2 C3 H3 119.8 . . ?
C4 C3 H3 119.8 . . ?
C3 C4 C5 120.2(10) . . ?
C3 C4 H4 119.9 . . ?
C5 C4 H4 119.9 . . ?
C6 C5 C4 119.7(9) . . ?
C6 C5 H5 120.2 . . ?
C4 C5 H5 120.2 . . ?
C5 C6 C1 119.1(10) . . ?
C5 C6 H6 120.5 . . ?
C1 C6 H6 120.5 . . ?
O1 C7 N1 125.9(8) . . ?
O1 C7 C8 119.6(9) . . ?
N1 C7 C8 114.5(8) . . ?
N2 C8 C9 125.0(8) . . ?
N2 C8 C7 117.5(9) . . ?
C9 C8 C7 117.4(8) . . ?
C8 C9 C10 119.8(9) . . ?
C8 C9 H9 120.1 . . ?
C10 C9 H9 120.1 . . ?
O2 C10 C9 127.3(9) . . ?
O2 C10 C11 116.3(7) . . ?
C9 C10 C11 116.4(9) . . ?
C10 C11 C19 119.3(7) . . ?
C10 C11 C12 120.8(9) . . ?
C19 C11 C12 120.0(9) . . ?
C13 C12 C11 120.1(10) . . ?
C13 C12 H12 120.0 . . ?
C11 C12 H12 120.0 . . ?
C12 C13 C14 121.9(8) . . ?
C12 C13 H13 119.1 . . ?
C14 C13 H13 119.1 . . ?
C13 C14 C15 122.7(8) . . ?
C13 C14 C18 120.6(9) . . ?
C15 C14 C18 116.8(10) . . ?
O3 C15 C16 123.8(9) . . ?
O3 C15 C14 114.4(9) . . ?
C16 C15 C14 121.8(8) . . ?
C15 C16 C17 115.1(9) . . ?
C15 C16 H16 122.5 . . ?
C17 C16 H16 122.5 . . ?
N3 C17 C16 126.2(10) . . ?
N3 C17 C28 117.5(7) . . ?
C16 C17 C28 116.3(8) . . ?
N3 C18 C14 122.2(8) . . ?
N3 C18 C19 119.7(7) . . ?
C14 C18 C19 118.0(9) . . ?
N2 C19 C11 122.6(8) . . ?
N2 C19 C18 118.1(8) . . ?
C11 C19 C18 119.3(7) . . ?
O2 C20 C21 106.8(8) . . ?
O2 C20 H20A 110.4 . . ?
C21 C20 H20A 110.4 . . ?
O2 C20 H20B 110.4 . . ?
C21 C20 H20B 110.4 . . ?
H20A C20 H20B 108.6 . . ?
C20 C21 C23 111.6(11) . . ?
C20 C21 C22 106.3(8) . . ?
C23 C21 C22 111.4(7) . . ?
C20 C21 H21 109.2 . . ?
C23 C21 H21 109.2 . . ?
C22 C21 H21 109.2 . . ?
C21 C22 H22A 109.5 . . ?
C21 C22 H22B 109.5 . . ?
H22A C22 H22B 109.5 . . ?
C21 C22 H22C 109.5 . . ?
H22A C22 H22C 109.5 . . ?
H22B C22 H22C 109.5 . . ?
C21 C23 H23A 109.5 . . ?
C21 C23 H23B 109.5 . . ?
H23A C23 H23B 109.5 . . ?
C21 C23 H23C 109.5 . . ?
H23A C23 H23C 109.5 . . ?
H23B C23 H23C 109.5 . . ?
O3 C24 C25 100.8(10) . . ?
O3 C24 H24A 111.6 . . ?
C25 C24 H24A 111.6 . . ?
O3 C24 H24B 111.6 . . ?
C25 C24 H24B 111.6 . . ?
H24A C24 H24B 109.4 . . ?
C27 C25 C26 104.0(13) . . ?
C27 C25 C24 102.3(12) . . ?
C26 C25 C24 100.1(11) . . ?
C27 C25 H25 116.0 . . ?
C26 C25 H25 116.0 . . ?
C24 C25 H25 116.0 . . ?
C25 C26 H26A 109.5 . . ?
C25 C26 H26B 109.5 . . ?
H26A C26 H26B 109.5 . . ?
C25 C26 H26C 109.5 . . ?
H26A C26 H26C 109.5 . . ?
H26B C26 H26C 109.5 . . ?
C25 C27 H27A 109.5 . . ?
C25 C27 H27B 109.5 . . ?
H27A C27 H27B 109.5 . . ?
C25 C27 H27C 109.5 . . ?
H27A C27 H27C 109.5 . . ?
H27B C27 H27C 109.5 . . ?
O4 C28 N4 126.1(10) . . ?
O4 C28 C17 123.1(8) . . ?
N4 C28 C17 110.8(8) . . ?
C30 C29 C34 120.6(9) . . ?
C30 C29 N4 122.3(8) . . ?
C34 C29 N4 117.0(8) . . ?
C29 C30 C31 118.6(9) . . ?
C29 C30 H30 120.7 . . ?
C31 C30 H30 120.7 . . ?
C32 C31 C30 120.3(10) . . ?
C32 C31 H31 119.9 . . ?
C30 C31 H31 119.9 . . ?
C31 C32 C33 120.9(10) . . ?
C31 C32 H32 119.6 . . ?
C33 C32 H32 119.6 . . ?
C34 C33 C32 120.9(9) . . ?
C34 C33 H33 119.6 . . ?
C32 C33 H33 119.6 . . ?
C33 C34 N5 122.8(7) . . ?
C33 C34 C29 118.7(9) . . ?
N5 C34 C29 118.5(8) . . ?
O5 C35 N5 122.2(8) . . ?
O5 C35 C36 122.1(6) . . ?
N5 C35 C36 115.6(7) . . ?
N6 C36 C37 126.6(8) . . ?
N6 C36 C35 116.1(6) . . ?
C37 C36 C35 117.1(7) . . ?
C38 C37 C36 116.6(7) . . ?
C38 C37 H37 121.7 . . ?
C36 C37 H37 121.7 . . ?
O6 C38 C37 124.2(7) . . ?
O6 C38 C39 115.2(7) . . ?
C37 C38 C39 120.7(6) . . ?
C47 C39 C38 116.9(8) . . ?
C47 C39 C40 120.8(7) . . ?
C38 C39 C40 122.3(6) . . ?
C41 C40 C39 120.8(7) . . ?
C41 C40 H40 119.6 . . ?
C39 C40 H40 119.6 . . ?
C40 C41 C42 120.9(8) . . ?
C40 C41 H41 119.6 . . ?
C42 C41 H41 119.6 . . ?
C46 C42 C43 118.7(7) . . ?
C46 C42 C41 119.9(7) . . ?
C43 C42 C41 121.4(8) . . ?
O7 C43 C44 124.9(8) . . ?
O7 C43 C42 116.1(6) . . ?
C44 C43 C42 119.0(9) . . ?
C43 C44 C45 118.2(8) . . ?
C43 C44 H44 120.9 . . ?
C45 C44 H44 120.9 . . ?
N7 C45 C44 124.9(6) . . ?
N7 C45 C56 117.5(8) . . ?
C44 C45 C56 117.5(7) . . ?
N7 C46 C42 122.8(7) . . ?
N7 C46 C47 117.7(7) . . ?
C42 C46 C47 119.5(6) . . ?
N6 C47 C39 122.9(7) . . ?
N6 C47 C46 119.1(6) . . ?
C39 C47 C46 118.0(8) . . ?
O6 C48 C49 108.7(8) . . ?
O6 C48 H48A 110.0 . . ?
C49 C48 H48A 110.0 . . ?
O6 C48 H48B 110.0 . . ?
C49 C48 H48B 110.0 . . ?
H48A C48 H48B 108.3 . . ?
C51 C49 C48 111.7(9) . . ?
C51 C49 C50 114.9(12) . . ?
C48 C49 C50 107.1(9) . . ?
C51 C49 H49 107.6 . . ?
C48 C49 H49 107.6 . . ?
C50 C49 H49 107.6 . . ?
C49 C50 H50A 109.5 . . ?
C49 C50 H50B 109.5 . . ?
H50A C50 H50B 109.5 . . ?
C49 C50 H50C 109.5 . . ?
H50A C50 H50C 109.5 . . ?
H50B C50 H50C 109.5 . . ?
C49 C51 H51A 109.5 . . ?
C49 C51 H51B 109.5 . . ?
H51A C51 H51B 109.5 . . ?
C49 C51 H51C 109.5 . . ?
H51A C51 H51C 109.5 . . ?
H51B C51 H51C 109.5 . . ?
O7 C52 C53 106.5(7) . . ?
O7 C52 H52A 110.4 . . ?
C53 C52 H52A 110.4 . . ?
O7 C52 H52B 110.4 . . ?
C53 C52 H52B 110.4 . . ?
H52A C52 H52B 108.6 . . ?
C55 C53 C52 115.5(8) . . ?
C55 C53 C54 111.6(11) . . ?
C52 C53 C54 110.1(8) . . ?
C55 C53 H53 106.3 . . ?
C52 C53 H53 106.3 . . ?
C54 C53 H53 106.3 . . ?
C53 C54 H54A 109.5 . . ?
C53 C54 H54B 109.5 . . ?
H54A C54 H54B 109.5 . . ?
C53 C54 H54C 109.5 . . ?
H54A C54 H54C 109.5 . . ?
H54B C54 H54C 109.5 . . ?
C53 C55 H55A 109.5 . . ?
C53 C55 H55B 109.5 . . ?
H55A C55 H55B 109.5 . . ?
C53 C55 H55C 109.5 . . ?
H55A C55 H55C 109.5 . . ?
H55B C55 H55C 109.5 . . ?
O8 C56 N8 126.5(8) . . ?
O8 C56 C45 119.6(9) . . ?
N8 C56 C45 113.9(8) . . ?
C62 C57 N8 121.9(8) . . ?
C62 C57 C58 120.5(8) . . ?
N8 C57 C58 117.6(9) . . ?
C59 C58 C57 116.3(10) . . ?
C59 C58 H58 121.8 . . ?
C57 C58 H58 121.8 . . ?
C60 C59 C58 123.2(8) . . ?
C60 C59 H59 118.4 . . ?
C58 C59 H59 118.4 . . ?
C59 C60 C61 119.4(8) . . ?
C59 C60 H60 120.3 . . ?
C61 C60 H60 120.3 . . ?
C60 C61 C62 120.5(10) . . ?
C60 C61 C63 116.6(8) . 2_556 ?
C62 C61 C63 122.9(7) . 2_556 ?
C57 C62 C61 120.1(8) . . ?
C57 C62 C63 122.2(8) . . ?
C61 C62 C63 117.7(9) . . ?
O9 C63 C62 122.1(9) . . ?
O9 C63 C61 118.4(8) . 2_556 ?
C62 C63 C61 119.4(7) . 2_556 ?
Cl1' C64 Cl2 115.6(10) . . ?
Cl1' C64 Cl3 55.3(8) . . ?
Cl2 C64 Cl3 118.2(8) . . ?
Cl1' C64 Cl2' 125.8(13) . . ?
Cl2 C64 Cl2' 39.2(9) . . ?
Cl3 C64 Cl2' 157.4(12) . . ?
Cl1' C64 Cl3' 93.0(12) . . ?
Cl2 C64 Cl3' 76.8(11) . . ?
Cl3 C64 Cl3' 47.6(10) . . ?
Cl2' C64 Cl3' 112.9(14) . . ?
Cl1' C64 Cl1 58.6(8) . . ?
Cl2 C64 Cl1 110.9(6) . . ?
Cl3 C64 Cl1 109.0(6) . . ?
Cl2' C64 Cl1 84.9(9) . . ?
Cl3' C64 Cl1 151.4(12) . . ?
Cl6' C65 Cl4' 111.2(8) . . ?
Cl6' C65 Cl5' 112.3(9) . . ?
Cl4' C65 Cl5' 108.7(8) . . ?
Cl6' C65 Cl4 145.3(15) . . ?
Cl4' C65 Cl4 56.7(10) . . ?
Cl5' C65 Cl4 55.1(10) . . ?
Cl6' C65 Cl5 67.4(10) . . ?
Cl4' C65 Cl5 156.7(14) . . ?
Cl5' C65 Cl5 55.1(11) . . ?
Cl4 C65 Cl5 110.2(8) . . ?
Cl6' C65 Cl6 60.8(9) . . ?
Cl4' C65 Cl6 54.8(10) . . ?
Cl5' C65 Cl6 147.4(16) . . ?
Cl4 C65 Cl6 110.5(7) . . ?
Cl5 C65 Cl6 128.2(9) . . ?
Cl9 Cl9 C66 153.1(13) 2_676 . ?
Cl7 C66 Cl8 110.8(6) . . ?
Cl7 C66 Cl9 111.7(7) . . ?
Cl8 C66 Cl9 110.6(6) . . ?
C70 O10 C67 116(3) 2_675 . ?
O10 C70 O13 149(5) 2_675 . ?

loop_
_geom_bond_atom_site_label_1
_geom_bond_atom_site_label_2
_geom_bond_distance
_geom_bond_site_symmetry_2
_geom_bond_publ_flag
O1 C7 1.252(10) . ?
O2 C10 1.324(12) . ?
O2 C20 1.460(11) . ?
O3 C15 1.361(9) . ?
O3 C24 1.488(13) . ?
O4 C28 1.207(11) . ?
O5 C35 1.245(9) . ?
O6 C38 1.366(8) . ?
O6 C48 1.432(10) . ?
O7 C43 1.349(11) . ?
O7 C52 1.456(10) . ?
O8 C56 1.222(11) . ?
O9 C63 1.234(10) . ?
N1 C7 1.334(12) . ?
N1 C1 1.419(11) . ?
N1 H1 0.8600 . ?
N2 C8 1.327(11) . ?
N2 C19 1.368(9) . ?
N3 C17 1.316(11) . ?
N3 C18 1.373(12) . ?
N4 C28 1.367(10) . ?
N4 C29 1.449(11) . ?
N4 H1A 0.8600 . ?
N5 C35 1.349(9) . ?
N5 C34 1.411(12) . ?
N5 H5A 0.8600 . ?
N6 C36 1.319(10) . ?
N6 C47 1.362(11) . ?
N7 C45 1.335(10) . ?
N7 C46 1.388(8) . ?
N8 C56 1.367(13) . ?
N8 C57 1.415(11) . ?
N8 H8 0.8600 . ?
C1 C2 1.379(14) . ?
C1 C6 1.391(11) . ?
C2 C3 1.360(13) . ?
C2 H2 0.9300 . ?
C3 C4 1.381(13) . ?
C3 H3 0.9300 . ?
C4 C5 1.391(16) . ?
C4 H4 0.9300 . ?
C5 C6 1.382(14) . ?
C5 H5 0.9300 . ?
C6 H6 0.9300 . ?
C7 C8 1.516(11) . ?
C8 C9 1.390(14) . ?
C9 C10 1.410(11) . ?
C9 H9 0.9300 . ?
C10 C11 1.418(13) . ?
C11 C19 1.423(14) . ?
C11 C12 1.441(11) . ?
C12 C13 1.338(14) . ?
C12 H12 0.9300 . ?
C13 C14 1.416(15) . ?
C13 H13 0.9300 . ?
C14 C15 1.419(14) . ?
C14 C18 1.424(10) . ?
C15 C16 1.388(15) . ?
C16 C17 1.425(11) . ?
C16 H16 0.9300 . ?
C17 C28 1.509(14) . ?
C18 C19 1.445(12) . ?
C20 C21 1.512(14) . ?
C20 H20A 0.9700 . ?
C20 H20B 0.9700 . ?
C21 C23 1.526(14) . ?
C21 C22 1.556(14) . ?
C21 H21 0.9800 . ?
C22 H22A 0.9600 . ?
C22 H22B 0.9600 . ?
C22 H22C 0.9600 . ?
C23 H23A 0.9600 . ?
C23 H23B 0.9600 . ?
C23 H23C 0.9600 . ?
C24 C25 1.638(17) . ?
C24 H24A 0.9700 . ?
C24 H24B 0.9700 . ?
C25 C27 1.501(9) . ?
C25 C26 1.624(18) . ?
C25 H25 0.9800 . ?
C26 H26A 0.9600 . ?
C26 H26B 0.9600 . ?
C26 H26C 0.9600 . ?
C27 H27A 0.9600 . ?
C27 H27B 0.9600 . ?
C27 H27C 0.9600 . ?
C29 C30 1.378(13) . ?
C29 C34 1.415(11) . ?
C30 C31 1.406(14) . ?
C30 H30 0.9300 . ?
C31 C32 1.349(13) . ?
C31 H31 0.9300 . ?
C32 C33 1.384(14) . ?
C32 H32 0.9300 . ?
C33 C34 1.356(12) . ?
C33 H33 0.9300 . ?
C35 C36 1.509(13) . ?
C36 C37 1.391(9) . ?
C37 C38 1.367(12) . ?
C37 H37 0.9300 . ?
C38 C39 1.416(11) . ?
C39 C47 1.412(9) . ?
C39 C40 1.421(13) . ?
C40 C41 1.349(11) . ?
C40 H40 0.9300 . ?
C41 C42 1.432(10) . ?
C41 H41 0.9300 . ?
C42 C46 1.404(13) . ?
C42 C43 1.408(11) . ?
C43 C44 1.394(10) . ?
C44 C45 1.408(13) . ?
C44 H44 0.9300 . ?
C45 C56 1.503(10) . ?
C46 C47 1.458(11) . ?
C48 C49 1.519(11) . ?
C48 H48A 0.9700 . ?
C48 H48B 0.9700 . ?
C49 C51 1.472(15) . ?
C49 C50 1.546(16) . ?
C49 H49 0.9800 . ?
C50 H50A 0.9600 . ?
C50 H50B 0.9600 . ?
C50 H50C 0.9600 . ?
C51 H51A 0.9600 . ?
C51 H51B 0.9600 . ?
C51 H51C 0.9600 . ?
C52 C53 1.519(14) . ?
C52 H52A 0.9700 . ?
C52 H52B 0.9700 . ?
C53 C55 1.454(16) . ?
C53 C54 1.527(13) . ?
C53 H53 0.9800 . ?
C54 H54A 0.9600 . ?
C54 H54B 0.9600 . ?
C54 H54C 0.9600 . ?
C55 H55A 0.9600 . ?
C55 H55B 0.9600 . ?
C55 H55C 0.9600 . ?
C57 C62 1.378(14) . ?
C57 C58 1.437(12) . ?
C58 C59 1.423(13) . ?
C58 H58 0.9300 . ?
C59 C60 1.360(15) . ?
C59 H59 0.9300 . ?
C60 C61 1.383(11) . ?
C60 H60 0.9300 . ?
C61 C62 1.418(12) . ?
C61 C63 1.498(14) 2_556 ?
C62 C63 1.488(12) . ?
C63 C61 1.498(14) 2_556 ?
Cl1 C64 1.762(9) . ?
Cl2 C64 1.701(9) . ?
Cl3 C64 1.723(9) . ?
Cl1' C64 1.687(10) . ?
Cl2' C64 1.743(10) . ?
Cl3' C64 1.761(10) . ?
Cl4 C65 1.739(9) . ?
Cl5 C65 1.766(9) . ?
Cl6 C65 1.781(9) . ?
Cl4' C65 1.720(10) . ?
Cl5' C65 1.724(10) . ?
Cl6' C65 1.680(10) . ?
Cl7 C66 1.737(9) . ?
Cl8 C66 1.737(9) . ?
Cl9 Cl9 0.846(8) 2_676 ?
Cl9 C66 1.746(9) . ?
O10 C70 1.12(4) 2_675 ?
O10 C67 1.448(10) . ?
O11 C68 1.464(10) . ?
O12 C69 1.459(10) . ?
O13 C70 1.451(11) . ?
C70 O10 1.12(4) 2_675 ?

loop_
_geom_torsion_atom_site_label_1
_geom_torsion_atom_site_label_2
_geom_torsion_atom_site_label_3
_geom_torsion_atom_site_label_4
_geom_torsion
_geom_torsion_site_symmetry_1
_geom_torsion_site_symmetry_2
_geom_torsion_site_symmetry_3
_geom_torsion_site_symmetry_4
_geom_torsion_publ_flag
C7 N1 C1 C2 -177.2(8) . . . . ?
C7 N1 C1 C6 4.0(14) . . . . ?
C6 C1 C2 C3 -3.0(15) . . . . ?
N1 C1 C2 C3 178.2(9) . . . . ?
C1 C2 C3 C4 4.2(16) . . . . ?
C2 C3 C4 C5 -3.0(19) . . . . ?
C3 C4 C5 C6 1(2) . . . . ?
C4 C5 C6 C1 0.4(18) . . . . ?
C2 C1 C6 C5 0.7(15) . . . . ?
N1 C1 C6 C5 179.4(9) . . . . ?
C1 N1 C7 O1 5.7(14) . . . . ?
C1 N1 C7 C8 -174.5(7) . . . . ?
C19 N2 C8 C9 -0.6(13) . . . . ?
C19 N2 C8 C7 177.7(7) . . . . ?
O1 C7 C8 N2 176.6(8) . . . . ?
N1 C7 C8 N2 -3.2(11) . . . . ?
O1 C7 C8 C9 -5.0(12) . . . . ?
N1 C7 C8 C9 175.2(8) . . . . ?
N2 C8 C9 C10 1.2(14) . . . . ?
C7 C8 C9 C10 -177.0(7) . . . . ?
C20 O2 C10 C9 -7.7(14) . . . . ?
C20 O2 C10 C11 169.0(8) . . . . ?
C8 C9 C10 O2 178.3(9) . . . . ?
C8 C9 C10 C11 1.5(13) . . . . ?
O2 C10 C11 C19 178.1(8) . . . . ?
C9 C10 C11 C19 -4.8(12) . . . . ?
O2 C10 C11 C12 -0.4(13) . . . . ?
C9 C10 C11 C12 176.8(8) . . . . ?
C10 C11 C12 C13 -177.6(9) . . . . ?
C19 C11 C12 C13 3.9(13) . . . . ?
C11 C12 C13 C14 -5.1(15) . . . . ?
C12 C13 C14 C15 -177.8(9) . . . . ?
C12 C13 C14 C18 1.4(15) . . . . ?
C24 O3 C15 C16 4.9(14) . . . . ?
C24 O3 C15 C14 -175.7(8) . . . . ?
C13 C14 C15 O3 -3.2(14) . . . . ?
C18 C14 C15 O3 177.6(8) . . . . ?
C13 C14 C15 C16 176.2(9) . . . . ?
C18 C14 C15 C16 -3.0(14) . . . . ?
O3 C15 C16 C17 177.4(8) . . . . ?
C14 C15 C16 C17 -2.0(14) . . . . ?
C18 N3 C17 C16 -2.1(14) . . . . ?
C18 N3 C17 C28 175.8(8) . . . . ?
C15 C16 C17 N3 4.9(15) . . . . ?
C15 C16 C17 C28 -173.0(8) . . . . ?
C17 N3 C18 C14 -3.7(13) . . . . ?
C17 N3 C18 C19 179.6(8) . . . . ?
C13 C14 C18 N3 -173.1(9) . . . . ?
C15 C14 C18 N3 6.1(13) . . . . ?
C13 C14 C18 C19 3.6(13) . . . . ?
C15 C14 C18 C19 -177.2(8) . . . . ?
C8 N2 C19 C11 -2.9(12) . . . . ?
C8 N2 C19 C18 -179.8(7) . . . . ?
C10 C11 C19 N2 5.7(13) . . . . ?
C12 C11 C19 N2 -175.8(7) . . . . ?
C10 C11 C19 C18 -177.4(8) . . . . ?
C12 C11 C19 C18 1.1(13) . . . . ?
N3 C18 C19 N2 -10.8(12) . . . . ?
C14 C18 C19 N2 172.3(8) . . . . ?
N3 C18 C19 C11 172.2(8) . . . . ?
C14 C18 C19 C11 -4.7(12) . . . . ?
C10 O2 C20 C21 -169.3(8) . . . . ?
O2 C20 C21 C23 53.8(11) . . . . ?
O2 C20 C21 C22 175.4(8) . . . . ?
C15 O3 C24 C25 -170.5(8) . . . . ?
O3 C24 C25 C27 173.1(11) . . . . ?
O3 C24 C25 C26 -79.9(11) . . . . ?
C29 N4 C28 O4 -1.2(16) . . . . ?
C29 N4 C28 C17 178.6(8) . . . . ?
N3 C17 C28 O4 174.6(9) . . . . ?
C16 C17 C28 O4 -7.3(14) . . . . ?
N3 C17 C28 N4 -5.2(12) . . . . ?
C16 C17 C28 N4 172.9(9) . . . . ?
C28 N4 C29 C30 -20.8(14) . . . . ?
C28 N4 C29 C34 163.0(9) . . . . ?
C34 C29 C30 C31 -0.9(14) . . . . ?
N4 C29 C30 C31 -177.1(8) . . . . ?
C29 C30 C31 C32 2.0(15) . . . . ?
C30 C31 C32 C33 -1.3(15) . . . . ?
C31 C32 C33 C34 -0.5(15) . . . . ?
C32 C33 C34 N5 -176.7(8) . . . . ?
C32 C33 C34 C29 1.5(14) . . . . ?
C35 N5 C34 C33 -29.4(13) . . . . ?
C35 N5 C34 C29 152.4(8) . . . . ?
C30 C29 C34 C33 -0.8(13) . . . . ?
N4 C29 C34 C33 175.5(8) . . . . ?
C30 C29 C34 N5 177.5(8) . . . . ?
N4 C29 C34 N5 -6.2(12) . . . . ?
C34 N5 C35 O5 1.0(13) . . . . ?
C34 N5 C35 C36 -175.9(7) . . . . ?
C47 N6 C36 C37 -1.0(11) . . . . ?
C47 N6 C36 C35 175.2(7) . . . . ?
O5 C35 C36 N6 -177.8(7) . . . . ?
N5 C35 C36 N6 -0.9(10) . . . . ?
O5 C35 C36 C37 -1.2(12) . . . . ?
N5 C35 C36 C37 175.7(6) . . . . ?
N6 C36 C37 C38 2.7(12) . . . . ?
C35 C36 C37 C38 -173.5(7) . . . . ?
C48 O6 C38 C37 -2.2(11) . . . . ?
C48 O6 C38 C39 177.9(7) . . . . ?
C36 C37 C38 O6 178.6(7) . . . . ?
C36 C37 C38 C39 -1.5(11) . . . . ?
O6 C38 C39 C47 179.0(6) . . . . ?
C37 C38 C39 C47 -0.9(11) . . . . ?
O6 C38 C39 C40 -0.9(10) . . . . ?
C37 C38 C39 C40 179.2(7) . . . . ?
C47 C39 C40 C41 3.1(12) . . . . ?
C38 C39 C40 C41 -177.0(7) . . . . ?
C39 C40 C41 C42 -2.8(12) . . . . ?
C40 C41 C42 C46 -0.6(12) . . . . ?
C40 C41 C42 C43 179.2(8) . . . . ?
C52 O7 C43 C44 9.0(12) . . . . ?
C52 O7 C43 C42 -173.5(8) . . . . ?
C46 C42 C43 O7 177.9(7) . . . . ?
C41 C42 C43 O7 -1.9(12) . . . . ?
C46 C42 C43 C44 -4.5(12) . . . . ?
C41 C42 C43 C44 175.7(8) . . . . ?
O7 C43 C44 C45 -179.6(8) . . . . ?
C42 C43 C44 C45 3.0(12) . . . . ?
C46 N7 C45 C44 -1.6(11) . . . . ?
C46 N7 C45 C56 177.9(7) . . . . ?
C43 C44 C45 N7 0.1(13) . . . . ?
C43 C44 C45 C56 -179.4(7) . . . . ?
C45 N7 C46 C42 0.0(10) . . . . ?
C45 N7 C46 C47 179.1(6) . . . . ?
C43 C42 C46 N7 3.0(11) . . . . ?
C41 C42 C46 N7 -177.2(7) . . . . ?
C43 C42 C46 C47 -176.1(7) . . . . ?
C41 C42 C46 C47 3.8(11) . . . . ?
C36 N6 C47 C39 -1.8(11) . . . . ?
C36 N6 C47 C46 -179.3(6) . . . . ?
C38 C39 C47 N6 2.7(11) . . . . ?
C40 C39 C47 N6 -177.4(7) . . . . ?
C38 C39 C47 C46 -179.8(6) . . . . ?
C40 C39 C47 C46 0.1(11) . . . . ?
N7 C46 C47 N6 -5.0(10) . . . . ?
C42 C46 C47 N6 174.2(7) . . . . ?
N7 C46 C47 C39 177.4(7) . . . . ?
C42 C46 C47 C39 -3.5(11) . . . . ?
C38 O6 C48 C49 -165.9(8) . . . . ?
O6 C48 C49 C51 60.3(13) . . . . ?
O6 C48 C49 C50 -173.2(12) . . . . ?
C43 O7 C52 C53 173.1(8) . . . . ?
O7 C52 C53 C55 57.1(13) . . . . ?
O7 C52 C53 C54 -175.3(10) . . . . ?
C57 N8 C56 O8 -5.8(16) . . . . ?
C57 N8 C56 C45 174.4(8) . . . . ?
N7 C45 C56 O8 175.9(8) . . . . ?
C44 C45 C56 O8 -4.6(13) . . . . ?
N7 C45 C56 N8 -4.2(11) . . . . ?
C44 C45 C56 N8 175.3(7) . . . . ?
C56 N8 C57 C62 174.8(9) . . . . ?
C56 N8 C57 C58 -8.1(14) . . . . ?
C62 C57 C58 C59 3.0(13) . . . . ?
N8 C57 C58 C59 -174.2(8) . . . . ?
C57 C58 C59 C60 -3.8(14) . . . . ?
C58 C59 C60 C61 2.1(15) . . . . ?
C59 C60 C61 C62 0.3(14) . . . . ?
C59 C60 C61 C63 -179.0(9) . . . 2_556 ?
N8 C57 C62 C61 176.3(8) . . . . ?
C58 C57 C62 C61 -0.8(14) . . . . ?
N8 C57 C62 C63 -4.7(14) . . . . ?
C58 C57 C62 C63 178.2(8) . . . . ?
C60 C61 C62 C57 -1.0(14) . . . . ?
C63 C61 C62 C57 178.3(9) 2_556 . . . ?
C60 C61 C62 C63 179.9(9) . . . . ?
C63 C61 C62 C63 -0.8(14) 2_556 . . . ?
C57 C62 C63 O9 5.5(15) . . . . ?
C61 C62 C63 O9 -175.4(9) . . . . ?
C57 C62 C63 C61 -178.4(9) . . . 2_556 ?
C61 C62 C63 C61 0.7(14) . . . 2_556 ?
Cl9 Cl9 C66 Cl7 40(3) 2_676 . . . ?
Cl9 Cl9 C66 Cl8 163(2) 2_676 . . . ?
